data_2104977
loop_
_publ_author_name
'Solanko, Katarzyna A.'
'Bond, Andrew D.'

_publ_section_title
;
 Intermolecular interactions and unexpected isostructurality in the
 crystal structures of the dichlorobenzaldehyde isomers
;
_journal_coeditor_code GP5044
_journal_issue 5
_journal_name_full 'Acta Crystallographica Section B'
_journal_page_first 437
_journal_page_last 445
_journal_paper_doi 10.1107/S0108768111035786
_journal_volume 67
_journal_year 2011
_chemical_formula_moiety 'C7 H4 Cl2 O'
_chemical_formula_sum 'C7 H4 Cl2 O'
_chemical_formula_weight 175.00
_chemical_name_common 3,5-dichlorobenzaldehyde
_space_group_IT_number 14
_symmetry_cell_setting monoclinic
_symmetry_space_group_name_Hall '-P 2yn'
_symmetry_space_group_name_H-M 'P 1 21/n 1'
_atom_sites_solution_hydrogens geom
_atom_sites_solution_primary direct
_atom_sites_solution_secondary difmap
_cell_angle_alpha 90.00
_cell_angle_beta 91.546(6)
_cell_angle_gamma 90.00
_cell_formula_units_Z 8
_cell_length_a 3.7785(5)
_cell_length_b 31.353(5)
_cell_length_c 12.058(2)
_cell_measurement_reflns_used 1496
_cell_measurement_temperature 120(2)
_cell_measurement_theta_max 20.83
_cell_measurement_theta_min 3.44
_cell_volume 1428.0(4)
_computing_cell_refinement 'SAINT v.7.06a (Bruker, 2003)'
_computing_data_collection 'APEX2 v.1.0-22 (Bruker Nonius, 2004)'
_computing_data_reduction 'SAINT v.7.06a'
_computing_molecular_graphics 'SHELXTL v.6.10'
_computing_publication_material 'SHELXTL v.6.10'
_computing_structure_refinement 'SHELXTL v.6.10'
_computing_structure_solution 'SHELXTL v.6.10 (Sheldrick, 2000)'
_diffrn_ambient_temperature 120(2)
_diffrn_measured_fraction_theta_full 0.984
_diffrn_measured_fraction_theta_max 0.984
_diffrn_measurement_device_type 'Bruker-Nonius X8APEX-II CCD'
_diffrn_measurement_method 'thin-slice \w and \f scans'
_diffrn_radiation_monochromator graphite
_diffrn_radiation_source 'fine-focus sealed tube'
_diffrn_radiation_type MoK\a
_diffrn_radiation_wavelength 0.71073
_diffrn_reflns_av_R_equivalents 0.0689
_diffrn_reflns_av_sigmaI/netI 0.0790
_diffrn_reflns_limit_h_max 4
_diffrn_reflns_limit_h_min -4
_diffrn_reflns_limit_k_max 38
_diffrn_reflns_limit_k_min -37
_diffrn_reflns_limit_l_max 14
_diffrn_reflns_limit_l_min -14
_diffrn_reflns_number 13283
_diffrn_reflns_theta_full 25.68
_diffrn_reflns_theta_max 25.68
_diffrn_reflns_theta_min 3.62
_diffrn_standards_number 0
_exptl_absorpt_coefficient_mu 0.824
_exptl_absorpt_correction_T_max 0.992
_exptl_absorpt_correction_T_min 0.698
_exptl_absorpt_correction_type multi-scan
_exptl_absorpt_process_details
;
 Ratio of minimum to maximum apparent transmission:  0.703457
 SADABS v.2.10 (Sheldrick, 2003)
;
_exptl_crystal_colour colourless
_exptl_crystal_density_diffrn 1.628
_exptl_crystal_density_method 'not measured'
_exptl_crystal_description plate
_exptl_crystal_F_000 704
_exptl_crystal_size_max 0.30
_exptl_crystal_size_mid 0.15
_exptl_crystal_size_min 0.01
_refine_diff_density_max 0.376
_refine_diff_density_min -0.348
_refine_ls_extinction_method none
_refine_ls_goodness_of_fit_ref 1.020
_refine_ls_hydrogen_treatment constr
_refine_ls_matrix_type full
_refine_ls_number_parameters 181
_refine_ls_number_reflns 2678
_refine_ls_number_restraints 0
_refine_ls_restrained_S_all 1.020
_refine_ls_R_factor_all 0.0911
_refine_ls_R_factor_gt 0.0457
_refine_ls_shift/su_max 0.001
_refine_ls_shift/su_mean 0.000
_refine_ls_structure_factor_coef Fsqd
_refine_ls_weighting_details 'calc w=1/[\s^2^(Fo^2^)+(0.0444P)^2^] where P=(Fo^2^+2Fc^2^)/3'
_refine_ls_weighting_scheme calc
_refine_ls_wR_factor_gt 0.0877
_refine_ls_wR_factor_ref 0.0981
_reflns_number_gt 1731
_reflns_number_total 2678
_reflns_threshold_expression I>2\s(I)
_cod_data_source_file gp5044.cif
_cod_data_source_block 6
_cod_original_sg_symbol_H-M 'P 21/n'
_cod_database_code 2104977
_cod_database_fobs_code 2104977

loop_
_symmetry_equiv_pos_as_xyz
'x, y, z'
'-x+1/2, y+1/2, -z+1/2'
'-x, -y, -z'
'x-1/2, -y-1/2, z-1/2'

loop_
_atom_site_type_symbol
_atom_site_label
_atom_site_fract_x
_atom_site_fract_y
_atom_site_fract_z
_atom_site_U_iso_or_equiv
_atom_site_adp_type
_atom_site_calc_flag
_atom_site_refinement_flags
_atom_site_occupancy
_atom_site_symmetry_multiplicity
O O1 0.1658(7) 0.19259(7) 0.1451(2) 0.0285(6) Uani d . 1 1
C C1 0.4429(8) 0.17430(10) 0.3185(3) 0.0160(8) Uani d . 1 1
C C2 0.3804(9) 0.13052(10) 0.3110(3) 0.0190(8) Uani d . 1 1
H H2 0.2700 0.1185 0.2465 0.023 Uiso calc R 1 1
C C3 0.4828(9) 0.10497(10) 0.3997(3) 0.0181(8) Uani d . 1 1
Cl Cl3 0.3992(3) 0.05057(3) 0.39358(7) 0.0281(3) Uani d . 1 1
C C4 0.6462(8) 0.12155(10) 0.4943(3) 0.0179(8) Uani d . 1 1
H H4 0.7157 0.1035 0.5544 0.022 Uiso calc R 1 1
C C5 0.7057(9) 0.16505(11) 0.4991(3) 0.0170(8) Uani d . 1 1
Cl Cl5 0.9051(2) 0.18681(3) 0.61796(7) 0.0230(2) Uani d . 1 1
C C6 0.6065(9) 0.19175(11) 0.4130(3) 0.0184(8) Uani d . 1 1
H H6 0.6489 0.2216 0.4179 0.022 Uiso calc R 1 1
C C7 0.3317(9) 0.20325(11) 0.2279(3) 0.0235(9) Uani d . 1 1
H H7 0.3948 0.2325 0.2349 0.028 Uiso calc R 1 1
O O1A 0.3662(7) 0.21095(7) 0.8475(2) 0.0309(7) Uani d . 1 1
C C1A 0.5570(9) 0.14281(10) 0.9123(3) 0.0170(8) Uani d . 1 1
C C2A 0.4249(8) 0.12059(10) 0.8201(3) 0.0185(8) Uani d . 1 1
H H2A 0.3249 0.1354 0.7580 0.022 Uiso calc R 1 1
C C3A 0.4429(8) 0.07671(10) 0.8211(3) 0.0171(8) Uani d . 1 1
Cl Cl3A 0.2794(2) 0.04810(3) 0.70719(7) 0.0238(2) Uani d . 1 1
C C4A 0.5869(8) 0.05441(10) 0.9112(3) 0.0171(8) Uani d . 1 1
H H4A 0.5977 0.0241 0.9107 0.021 Uiso calc R 1 1
C C5A 0.7141(9) 0.07749(11) 1.0017(3) 0.0172(8) Uani d . 1 1
Cl Cl5A 0.8886(2) 0.05036(3) 1.11618(7) 0.0224(2) Uani d . 1 1
C C6A 0.7031(8) 0.12161(10) 1.0033(3) 0.0178(8) Uani d . 1 1
H H6A 0.7940 0.1370 1.0656 0.021 Uiso calc R 1 1
C C7A 0.5342(9) 0.19001(11) 0.9146(3) 0.0223(9) Uani d . 1 1
H H7A 0.6592 0.2047 0.9724 0.027 Uiso calc R 1 1

loop_
_atom_site_aniso_label
_atom_site_aniso_U_11
_atom_site_aniso_U_22
_atom_site_aniso_U_33
_atom_site_aniso_U_12
_atom_site_aniso_U_13
_atom_site_aniso_U_23
O1 0.0291(17) 0.0353(15) 0.0207(15) -0.0026(12) -0.0085(12) -0.0005(12)
C1 0.013(2) 0.0199(19) 0.0152(19) -0.0012(14) 0.0012(15) -0.0001(15)
C2 0.014(2) 0.025(2) 0.018(2) -0.0004(15) 0.0010(15) -0.0042(15)
C3 0.011(2) 0.0193(19) 0.024(2) -0.0001(14) 0.0022(16) -0.0032(15)
Cl3 0.0340(6) 0.0177(5) 0.0325(6) -0.0040(4) -0.0009(4) -0.0010(4)
C4 0.013(2) 0.024(2) 0.0167(19) 0.0012(15) 0.0011(15) 0.0043(15)
C5 0.012(2) 0.025(2) 0.0140(19) -0.0005(15) -0.0023(15) 0.0003(15)
Cl5 0.0220(6) 0.0283(5) 0.0186(5) 0.0002(4) -0.0046(4) -0.0047(4)
C6 0.016(2) 0.0185(19) 0.0210(19) -0.0010(15) 0.0032(15) -0.0026(15)
C7 0.025(3) 0.023(2) 0.022(2) -0.0008(17) -0.0007(18) 0.0044(17)
O1A 0.0423(18) 0.0225(14) 0.0274(15) 0.0110(13) -0.0069(13) 0.0009(12)
C1A 0.013(2) 0.0184(19) 0.0195(19) 0.0031(15) 0.0018(15) 0.0005(15)
C2A 0.014(2) 0.028(2) 0.0144(19) 0.0004(15) -0.0025(15) 0.0010(15)
C3A 0.016(2) 0.020(2) 0.0158(19) -0.0006(15) 0.0045(15) -0.0014(15)
Cl3A 0.0242(6) 0.0279(5) 0.0190(5) -0.0017(4) -0.0040(4) -0.0036(4)
C4A 0.013(2) 0.0179(19) 0.0204(19) -0.0016(15) 0.0040(15) 0.0039(16)
C5A 0.009(2) 0.023(2) 0.019(2) -0.0003(15) -0.0014(15) 0.0031(16)
Cl5A 0.0224(6) 0.0247(5) 0.0197(5) 0.0005(4) -0.0047(4) 0.0052(4)
C6A 0.012(2) 0.025(2) 0.0164(19) -0.0038(15) 0.0025(15) 0.0003(16)
C7A 0.025(2) 0.023(2) 0.020(2) -0.0008(17) 0.0036(17) 0.0007(17)

loop_
_atom_type_symbol
_atom_type_description
_atom_type_scat_dispersion_real
_atom_type_scat_dispersion_imag
_atom_type_scat_source
C C 0.0033 0.0016 'International Tables Vol C Tables 4.2.6.8 and 6.1.1.4'
H H 0.0000 0.0000 'International Tables Vol C Tables 4.2.6.8 and 6.1.1.4'
O O 0.0106 0.0060 'International Tables Vol C Tables 4.2.6.8 and 6.1.1.4'
Cl Cl 0.1484 0.1585 'International Tables Vol C Tables 4.2.6.8 and 6.1.1.4'

loop_
_geom_angle_atom_site_label_1
_geom_angle_atom_site_label_2
_geom_angle_atom_site_label_3
_geom_angle
C6 C1 C2 120.7(3)
C6 C1 C7 118.4(3)
C2 C1 C7 120.9(3)
C3 C2 C1 118.4(3)
C3 C2 H2 120.8
C1 C2 H2 120.8
C2 C3 C4 122.0(3)
C2 C3 Cl3 119.3(3)
C4 C3 Cl3 118.7(3)
C5 C4 C3 118.2(3)
C5 C4 H4 120.9
C3 C4 H4 120.9
C6 C5 C4 121.8(3)
C6 C5 Cl5 119.0(3)
C4 C5 Cl5 119.2(3)
C5 C6 C1 118.9(3)
C5 C6 H6 120.6
C1 C6 H6 120.6
O1 C7 C1 124.9(3)
O1 C7 H7 117.6
C1 C7 H7 117.6
C6A C1A C2A 121.3(3)
C6A C1A C7A 119.1(3)
C2A C1A C7A 119.6(3)
C3A C2A C1A 118.4(3)
C3A C2A H2A 120.8
C1A C2A H2A 120.8
C2A C3A C4A 121.8(3)
C2A C3A Cl3A 119.5(3)
C4A C3A Cl3A 118.7(3)
C5A C4A C3A 118.3(3)
C5A C4A H4A 120.9
C3A C4A H4A 120.9
C6A C5A C4A 121.6(3)
C6A C5A Cl5A 119.3(3)
C4A C5A Cl5A 119.1(3)
C5A C6A C1A 118.7(3)
C5A C6A H6A 120.6
C1A C6A H6A 120.6
O1A C7A C1A 124.0(3)
O1A C7A H7A 118.0
C1A C7A H7A 118.0

loop_
_geom_bond_atom_site_label_1
_geom_bond_atom_site_label_2
_geom_bond_distance
O1 C7 1.211(4)
C1 C6 1.393(4)
C1 C2 1.395(4)
C1 C7 1.473(4)
C2 C3 1.383(4)
C2 H2 0.950
C3 C4 1.384(4)
C3 Cl3 1.736(3)
C4 C5 1.383(4)
C4 H4 0.950
C5 C6 1.378(4)
C5 Cl5 1.741(3)
C6 H6 0.950
C7 H7 0.950
O1A C7A 1.209(4)
C1A C6A 1.385(4)
C1A C2A 1.394(4)
C1A C7A 1.483(4)
C2A C3A 1.378(4)
C2A H2A 0.950
C3A C4A 1.391(4)
C3A Cl3A 1.739(3)
C4A C5A 1.385(4)
C4A H4A 0.950
C5A C6A 1.384(4)
C5A Cl5A 1.736(3)
C6A H6A 0.950
C7A H7A 0.950

loop_
_geom_torsion_atom_site_label_1
_geom_torsion_atom_site_label_2
_geom_torsion_atom_site_label_3
_geom_torsion_atom_site_label_4
_geom_torsion
C6 C1 C2 C3 0.3(5)
C7 C1 C2 C3 -178.5(3)
C1 C2 C3 C4 -0.4(5)
C1 C2 C3 Cl3 178.6(2)
C2 C3 C4 C5 0.2(5)
Cl3 C3 C4 C5 -178.8(2)
C3 C4 C5 C6 0.1(5)
C3 C4 C5 Cl5 179.1(2)
C4 C5 C6 C1 -0.2(5)
Cl5 C5 C6 C1 -179.2(3)
C2 C1 C6 C5 0.0(5)
C7 C1 C6 C5 178.8(3)
C6 C1 C7 O1 -174.6(3)
C2 C1 C7 O1 4.2(6)
C6A C1A C2A C3A -0.1(5)
C7A C1A C2A C3A -178.7(3)
C1A C2A C3A C4A 0.2(5)
C1A C2A C3A Cl3A 179.9(2)
C2A C3A C4A C5A 0.1(5)
Cl3A C3A C4A C5A -179.6(3)
C3A C4A C5A C6A -0.6(5)
C3A C4A C5A Cl5A 179.0(2)
C4A C5A C6A C1A 0.8(5)
Cl5A C5A C6A C1A -178.8(2)
C2A C1A C6A C5A -0.4(5)
C7A C1A C6A C5A 178.2(3)
C6A C1A C7A O1A -168.6(3)
C2A C1A C7A O1A 10.0(5)

loop_
_cod_related_entry_id
_cod_related_entry_database
_cod_related_entry_code
1 ChemSpider 32882
